data_7112317
loop_
_publ_author_name
'Li, Tianshu'
'Gamer, Michael T.'
'Scheer, Manfred'
'Konchenko, Sergey N.'
'Roesky, Peter W.'

_publ_section_title
;
 P-P bond formation via reductive dimerization of [Cp^*^Fe(\h^5^-P~5~)] by
 divalent samarocenes
;
_journal_coden_ASTM CHCOFS
_journal_issue 22
_journal_name_full
;
 Chemical Communications (Cambridge, United Kingdom)
;
_journal_page_first 2183
_journal_page_last 2185
_journal_paper_doi 10.1039/c3cc38841g
_journal_volume 49
_journal_year 2013
_chemical_formula_moiety 'C68 H106 Fe2 P10 Sm2'
_chemical_formula_sum 'C68 H106 Fe2 P10 Sm2'
_chemical_formula_weight 1645.63
_space_group_IT_number 14
_symmetry_cell_setting monoclinic
_symmetry_Int_Tables_number 14
_symmetry_space_group_name_Hall '-P 2ybc'
_symmetry_space_group_name_H-M 'P 1 21/c 1'
_atom_sites_solution_hydrogens geom
_atom_sites_solution_primary direct
_atom_sites_solution_secondary difmap
_audit_creation_method SHELXL-97
_cell_angle_alpha 90.00
_cell_angle_beta 95.08(3)
_cell_angle_gamma 90.00
_cell_formula_units_Z 4
_cell_length_a 14.357(3)
_cell_length_b 28.550(6)
_cell_length_c 17.985(4)
_cell_measurement_reflns_used 56921
_cell_measurement_temperature 200(2)
_cell_measurement_theta_max 29.62
_cell_measurement_theta_min 1.59
_cell_volume 7343(3)
_computing_cell_refinement 'STOE X-AREA, PLATON (A.L.Spek, 2005)'
_computing_data_collection 'STOE X-AREA'
_computing_data_reduction 'STOE X-RED, PLATON (A.L.Spek, 2005)'
_computing_molecular_graphics 'Diamond 2.1e/3'
_computing_publication_material 'Olex2, Microsoft Word'
_computing_structure_refinement 'SHELXL-97 (Sheldrick, 1997)'
_computing_structure_solution 'SHELXS-97 (Sheldrick, 1997)'
_diffrn_ambient_temperature 200(2)
_diffrn_measured_fraction_theta_full 0.993
_diffrn_measured_fraction_theta_max 0.993
_diffrn_measurement_device_type 'STOE IPDS 2'
_diffrn_measurement_method 'area detector'
_diffrn_radiation_monochromator graphite
_diffrn_radiation_source 'fine-focus sealed tube'
_diffrn_radiation_type MoK\a
_diffrn_radiation_wavelength 0.71073
_diffrn_reflns_av_R_equivalents 0.0391
_diffrn_reflns_av_sigmaI/netI 0.0298
_diffrn_reflns_limit_h_max 16
_diffrn_reflns_limit_h_min -17
_diffrn_reflns_limit_k_max 34
_diffrn_reflns_limit_k_min -34
_diffrn_reflns_limit_l_max 21
_diffrn_reflns_limit_l_min -21
_diffrn_reflns_number 53244
_diffrn_reflns_theta_full 25.33
_diffrn_reflns_theta_max 25.33
_diffrn_reflns_theta_min 1.59
_exptl_absorpt_coefficient_mu 2.219
_exptl_absorpt_correction_T_max 0.7484
_exptl_absorpt_correction_T_min 0.5018
_exptl_absorpt_correction_type integration
_exptl_absorpt_process_details 'STOE X-RED & X-SHAPE'
_exptl_crystal_colour 'dark brown'
_exptl_crystal_density_diffrn 1.489
_exptl_crystal_density_method 'not measured'
_exptl_crystal_description fragment
_exptl_crystal_F_000 3360
_exptl_crystal_size_max 0.373
_exptl_crystal_size_mid 0.250
_exptl_crystal_size_min 0.144
_refine_diff_density_max 0.547
_refine_diff_density_min -0.667
_refine_diff_density_rms 0.091
_refine_ls_extinction_coef 0.00218(9)
_refine_ls_extinction_expression Fc^*^=kFc[1+0.001xFc^2^\l^3^/sin(2\q)]^-1/4^
_refine_ls_extinction_method SHELXL
_refine_ls_goodness_of_fit_ref 0.968
_refine_ls_hydrogen_treatment constr
_refine_ls_matrix_type full
_refine_ls_number_parameters 789
_refine_ls_number_reflns 13335
_refine_ls_number_restraints 0
_refine_ls_restrained_S_all 0.968
_refine_ls_R_factor_all 0.0434
_refine_ls_R_factor_gt 0.0337
_refine_ls_shift/su_max 0.003
_refine_ls_shift/su_mean 0.000
_refine_ls_structure_factor_coef Fsqd
_refine_ls_weighting_details 'calc w=1/[\s^2^(Fo^2^)+(0.0602P)^2^+0.0000P] where P=(Fo^2^+2Fc^2^)/3'
_refine_ls_weighting_scheme calc
_refine_ls_wR_factor_gt 0.0834
_refine_ls_wR_factor_ref 0.0868
_reflns_number_gt 11035
_reflns_number_total 13335
_reflns_threshold_expression >2sigma(I)
_cod_duplicate_entry 7108924
_cod_data_source_file c3cc38841g.txt
_cod_data_source_block 1b
_cod_original_sg_symbol_H-M 'P 21/c'
_cod_database_code 7112317

loop_
_symmetry_equiv_pos_as_xyz
'x, y, z'
'-x, y+1/2, -z+1/2'
'-x, -y, -z'
'x, -y-1/2, z-1/2'

loop_
_atom_site_label
_atom_site_type_symbol
_atom_site_fract_x
_atom_site_fract_y
_atom_site_fract_z
_atom_site_U_iso_or_equiv
_atom_site_adp_type
_atom_site_occupancy
_atom_site_symmetry_multiplicity
_atom_site_calc_flag
_atom_site_refinement_flags
_atom_site_disorder_assembly
_atom_site_disorder_group
Sm1 Sm 0.775572(13) 0.396450(7) 0.312079(11) 0.04492(7) Uani 1 1 d . . .
Sm2 Sm 0.700033(13) 0.659860(7) 0.257658(12) 0.04755(7) Uani 1 1 d . . .
Fe1 Fe 0.49575(3) 0.504774(19) 0.20451(3) 0.04468(12) Uani 1 1 d . . .
Fe2 Fe 0.99551(4) 0.565400(19) 0.21340(3) 0.04687(13) Uani 1 1 d . . .
P10 P 0.88586(7) 0.51240(4) 0.16018(6) 0.0533(2) Uani 1 1 d . . .
P2 P 0.58885(7) 0.46071(4) 0.13090(6) 0.0518(2) Uani 1 1 d . . .
P6 P 0.84050(7) 0.49520(3) 0.26994(6) 0.0478(2) Uani 1 1 d . . .
P3 P 0.58851(7) 0.53395(4) 0.11338(6) 0.0527(2) Uani 1 1 d . . .
P5 P 0.69674(7) 0.51214(4) 0.29400(6) 0.0475(2) Uani 1 1 d . . .
P8 P 0.88220(8) 0.61096(4) 0.26042(8) 0.0608(3) Uani 1 1 d . . .
P1 P 0.61154(7) 0.45387(3) 0.25120(6) 0.0472(2) Uani 1 1 d . . .
P9 P 0.85539(8) 0.58494(4) 0.14712(8) 0.0628(3) Uani 1 1 d . . .
P4 P 0.61282(7) 0.56178(3) 0.22472(6) 0.0473(2) Uani 1 1 d . . .
P7 P 0.93101(7) 0.54951(4) 0.32217(6) 0.0515(2) Uani 1 1 d . . .
C60 C 1.1094(3) 0.61268(14) 0.2169(2) 0.0515(9) Uani 1 1 d . . .
C61 C 1.0927(3) 0.59430(16) 0.1432(3) 0.0573(10) Uani 1 1 d . . .
C12 C 0.7859(3) 0.39780(15) 0.1013(2) 0.0561(9) Uani 1 1 d . . .
H12A H 0.7213 0.3959 0.0788 0.084 Uiso 1 1 calc R . .
H12B H 0.8285 0.3868 0.0654 0.084 Uiso 1 1 calc R . .
H12C H 0.8007 0.4304 0.1149 0.084 Uiso 1 1 calc R . .
C51 C 0.3691(3) 0.47547(15) 0.1550(2) 0.0534(9) Uani 1 1 d . . .
C14 C 0.7051(3) 0.37019(15) 0.4397(2) 0.0556(9) Uani 1 1 d . . .
C37 C 0.7268(3) 0.64302(16) 0.4077(2) 0.0560(9) Uani 1 1 d . B .
C13 C 0.7986(3) 0.35399(15) 0.4468(2) 0.0566(9) Uani 1 1 d . . .
C38 C 0.6291(3) 0.64149(16) 0.3903(3) 0.0582(10) Uani 1 1 d . . .
C16 C 0.8003(4) 0.43440(15) 0.4518(2) 0.0620(11) Uani 1 1 d . . .
C52 C 0.3659(3) 0.52540(15) 0.1496(2) 0.0521(9) Uani 1 1 d . . .
C3 C 0.7716(3) 0.30904(14) 0.2540(2) 0.0523(9) Uani 1 1 d . . .
C49 C 0.3892(3) 0.50580(15) 0.2750(2) 0.0507(9) Uani 1 1 d . . .
C15 C 0.7059(3) 0.41987(16) 0.4435(2) 0.0596(10) Uani 1 1 d . . .
C53 C 0.3767(2) 0.54411(14) 0.2236(2) 0.0505(9) Uani 1 1 d . . .
C62 C 1.1010(3) 0.54470(16) 0.1473(3) 0.0575(10) Uani 1 1 d . . .
C5 C 0.7967(3) 0.36774(14) 0.1699(2) 0.0496(8) Uani 1 1 d . . .
C17 C 0.8571(3) 0.39404(17) 0.4527(3) 0.0622(10) Uani 1 1 d . . .
C59 C 1.1294(3) 0.57455(14) 0.2665(2) 0.0493(8) Uani 1 1 d . . .
C63 C 1.1227(3) 0.53174(14) 0.2246(3) 0.0535(9) Uani 1 1 d . . .
C57 C 0.3445(3) 0.55320(19) 0.0793(3) 0.0666(12) Uani 1 1 d . . .
H57A H 0.2775 0.5604 0.0731 0.100 Uiso 1 1 calc R . .
H57B H 0.3616 0.5349 0.0365 0.100 Uiso 1 1 calc R . .
H57C H 0.3804 0.5824 0.0826 0.100 Uiso 1 1 calc R . .
C50 C 0.3852(3) 0.46371(14) 0.2321(2) 0.0514(9) Uani 1 1 d . . .
C10 C 0.7247(3) 0.26778(14) 0.2875(3) 0.0569(10) Uani 1 1 d . . .
H10A H 0.6689 0.2785 0.3103 0.085 Uiso 1 1 calc R . .
H10B H 0.7681 0.2531 0.3256 0.085 Uiso 1 1 calc R . .
H10C H 0.7064 0.2449 0.2482 0.085 Uiso 1 1 calc R . .
C11 C 0.6263(3) 0.33303(16) 0.1660(3) 0.0574(10) Uani 1 1 d . . .
H11A H 0.6099 0.3588 0.1312 0.086 Uiso 1 1 calc R . .
H11B H 0.5859 0.3341 0.2071 0.086 Uiso 1 1 calc R . .
H11C H 0.6177 0.3031 0.1397 0.086 Uiso 1 1 calc R . .
C40 C 0.6768(3) 0.71729(17) 0.3773(3) 0.0651(11) Uani 1 1 d . . .
C2 C 0.8674(3) 0.32112(14) 0.2627(2) 0.0520(9) Uani 1 1 d . . .
C41 C 0.7563(3) 0.68990(16) 0.3975(3) 0.0604(10) Uani 1 1 d . . .
C4 C 0.7271(3) 0.33787(14) 0.1967(2) 0.0511(9) Uani 1 1 d . . .
C39 C 0.5974(3) 0.68707(17) 0.3708(3) 0.0647(11) Uani 1 1 d . . .
C54 C 0.3930(3) 0.50836(18) 0.3580(3) 0.0617(11) Uani 1 1 d . . .
H54A H 0.3308 0.5021 0.3741 0.093 Uiso 1 1 calc R . .
H54B H 0.4134 0.5397 0.3746 0.093 Uiso 1 1 calc R . .
H54C H 0.4373 0.4850 0.3798 0.093 Uiso 1 1 calc R . .
C45 C 0.5662(3) 0.60051(18) 0.4040(3) 0.0680(12) Uani 1 1 d . . .
H45A H 0.5394 0.6048 0.4518 0.102 Uiso 1 1 calc R . .
H45B H 0.6027 0.5715 0.4054 0.102 Uiso 1 1 calc R . .
H45C H 0.5157 0.5987 0.3637 0.102 Uiso 1 1 calc R . .
C6 C 0.9766(3) 0.37729(15) 0.1963(3) 0.0556(9) Uani 1 1 d . . .
H6A H 1.0174 0.3789 0.2436 0.067 Uiso 1 1 calc R . .
H6B H 0.9681 0.4095 0.1766 0.067 Uiso 1 1 calc R . .
C28 C 0.7290(3) 0.73988(15) 0.1822(3) 0.0576(10) Uani 1 1 d . . .
C64 C 1.1570(3) 0.57881(18) 0.3487(3) 0.0623(10) Uani 1 1 d . . .
H64A H 1.2215 0.5902 0.3566 0.093 Uiso 1 1 calc R . .
H64B H 1.1525 0.5481 0.3724 0.093 Uiso 1 1 calc R . .
H64C H 1.1152 0.6009 0.3708 0.093 Uiso 1 1 calc R . .
C9 C 0.9447(3) 0.29469(15) 0.3072(3) 0.0589(10) Uani 1 1 d . . .
H9A H 0.9815 0.2773 0.2731 0.088 Uiso 1 1 calc R . .
H9B H 0.9174 0.2728 0.3411 0.088 Uiso 1 1 calc R . .
H9C H 0.9853 0.3169 0.3362 0.088 Uiso 1 1 calc R . .
C68 C 1.1415(3) 0.48343(15) 0.2541(3) 0.0684(12) Uani 1 1 d . . .
H68A H 1.2079 0.4760 0.2522 0.103 Uiso 1 1 calc R . .
H68B H 1.1035 0.4609 0.2236 0.103 Uiso 1 1 calc R . .
H68C H 1.1255 0.4817 0.3059 0.103 Uiso 1 1 calc R . .
C1 C 0.8827(3) 0.35748(14) 0.2117(2) 0.0504(8) Uani 1 1 d . . .
C7 C 1.0246(3) 0.34734(15) 0.1397(3) 0.0584(10) Uani 1 1 d . . .
H7A H 1.0349 0.3154 0.1602 0.070 Uiso 1 1 calc R . .
H7B H 0.9826 0.3447 0.0932 0.070 Uiso 1 1 calc R . .
C29 C 0.6305(3) 0.73604(15) 0.1821(3) 0.0586(10) Uani 1 1 d . . .
C24 C 0.9618(4) 0.3942(2) 0.4650(3) 0.0821(15) Uani 1 1 d . . .
H24A H 0.9872 0.4159 0.4297 0.123 Uiso 1 1 calc R . .
H24B H 0.9855 0.3626 0.4571 0.123 Uiso 1 1 calc R . .
H24C H 0.9809 0.4043 0.5161 0.123 Uiso 1 1 calc R . .
C58 C 0.3696(3) 0.59500(15) 0.2412(3) 0.0627(11) Uani 1 1 d . . .
H58A H 0.4155 0.6125 0.2150 0.094 Uiso 1 1 calc R . .
H58B H 0.3821 0.5997 0.2951 0.094 Uiso 1 1 calc R . .
H58C H 0.3065 0.6062 0.2250 0.094 Uiso 1 1 calc R . .
C42 C 0.7843(4) 0.60484(18) 0.4467(3) 0.0661(11) Uani 1 1 d . . .
H42A H 0.8512 0.6124 0.4441 0.079 Uiso 0.65 1 calc PR A 1
H42B H 0.7715 0.5752 0.4190 0.079 Uiso 0.65 1 calc PR A 1
H42C H 0.8474 0.6036 0.4287 0.079 Uiso 0.35 1 calc PR A 2
H42D H 0.7537 0.5740 0.4380 0.079 Uiso 0.35 1 calc PR A 2
C21 C 0.6183(4) 0.34071(19) 0.4372(3) 0.0716(13) Uani 1 1 d . . .
H21A H 0.6352 0.3076 0.4330 0.107 Uiso 1 1 calc R . .
H21B H 0.5758 0.3497 0.3939 0.107 Uiso 1 1 calc R . .
H21C H 0.5873 0.3455 0.4830 0.107 Uiso 1 1 calc R . .
C26 C 0.6820(3) 0.67805(14) 0.1057(2) 0.0546(9) Uani 1 1 d . . .
C65 C 1.1123(3) 0.66363(15) 0.2382(3) 0.0666(12) Uani 1 1 d . . .
H65A H 1.1775 0.6741 0.2452 0.100 Uiso 1 1 calc R . .
H65B H 1.0828 0.6679 0.2849 0.100 Uiso 1 1 calc R . .
H65C H 1.0786 0.6821 0.1986 0.100 Uiso 1 1 calc R . .
C55 C 0.3877(3) 0.41480(16) 0.2619(3) 0.0643(11) Uani 1 1 d . . .
H55A H 0.4232 0.4142 0.3110 0.097 Uiso 1 1 calc R . .
H55B H 0.4179 0.3942 0.2276 0.097 Uiso 1 1 calc R . .
H55C H 0.3238 0.4039 0.2665 0.097 Uiso 1 1 calc R . .
C22 C 0.6203(4) 0.4498(2) 0.4496(3) 0.0798(15) Uani 1 1 d . . .
H22A H 0.5921 0.4420 0.4957 0.120 Uiso 1 1 calc R . .
H22B H 0.5750 0.4439 0.4066 0.120 Uiso 1 1 calc R . .
H22C H 0.6382 0.4829 0.4503 0.120 Uiso 1 1 calc R . .
C66 C 1.0745(4) 0.6229(2) 0.0739(3) 0.0775(14) Uani 1 1 d . . .
H66A H 1.0406 0.6514 0.0853 0.116 Uiso 1 1 calc R . .
H66B H 1.0368 0.6046 0.0362 0.116 Uiso 1 1 calc R . .
H66C H 1.1341 0.6313 0.0548 0.116 Uiso 1 1 calc R . .
C46 C 0.4956(4) 0.7010(2) 0.3588(4) 0.0803(15) Uani 1 1 d . . .
H46A H 0.4674 0.6868 0.3126 0.120 Uiso 1 1 calc R . .
H46B H 0.4909 0.7352 0.3551 0.120 Uiso 1 1 calc R . .
H46C H 0.4626 0.6902 0.4010 0.120 Uiso 1 1 calc R . .
C27 C 0.7607(3) 0.70440(15) 0.1341(3) 0.0559(9) Uani 1 1 d . . .
C56 C 0.3530(3) 0.44188(18) 0.0918(3) 0.0678(12) Uani 1 1 d . . .
H56A H 0.2856 0.4370 0.0805 0.102 Uiso 1 1 calc R . .
H56B H 0.3831 0.4119 0.1055 0.102 Uiso 1 1 calc R . .
H56C H 0.3795 0.4546 0.0477 0.102 Uiso 1 1 calc R . .
C33 C 0.6778(3) 0.64263(16) 0.0439(2) 0.0610(10) Uani 1 1 d . . .
H33A H 0.7406 0.6379 0.0280 0.092 Uiso 1 1 calc R . .
H33B H 0.6361 0.6540 0.0017 0.092 Uiso 1 1 calc R . .
H33C H 0.6539 0.6129 0.0618 0.092 Uiso 1 1 calc R . .
C36 C 0.5656(4) 0.77264(17) 0.2085(3) 0.0753(14) Uani 1 1 d . . .
H36A H 0.5458 0.7938 0.1672 0.113 Uiso 1 1 calc R . .
H36B H 0.5981 0.7906 0.2494 0.113 Uiso 1 1 calc R . .
H36C H 0.5106 0.7574 0.2263 0.113 Uiso 1 1 calc R . .
C34 C 0.8576(3) 0.70288(17) 0.1096(3) 0.0674(12) Uani 1 1 d . . .
H34A H 0.8707 0.7322 0.0842 0.101 Uiso 1 1 calc R . .
H34B H 0.8629 0.6766 0.0752 0.101 Uiso 1 1 calc R . .
H34C H 0.9028 0.6989 0.1532 0.101 Uiso 1 1 calc R . .
C18 C 0.8296(4) 0.30474(17) 0.4676(3) 0.0667(11) Uani 1 1 d . . .
H18A H 0.8936 0.2997 0.4527 0.080 Uiso 1 1 calc R . .
H18B H 0.7876 0.2821 0.4397 0.080 Uiso 1 1 calc R . .
C25 C 0.6017(3) 0.69688(14) 0.1364(3) 0.0536(9) Uani 1 1 d . . .
C48 C 0.8545(4) 0.7086(2) 0.4160(3) 0.0756(13) Uani 1 1 d . . .
H48A H 0.8664 0.7341 0.3816 0.113 Uiso 1 1 calc R . .
H48B H 0.8998 0.6834 0.4111 0.113 Uiso 1 1 calc R . .
H48C H 0.8607 0.7205 0.4674 0.113 Uiso 1 1 calc R . .
C35 C 0.7909(4) 0.77815(18) 0.2170(3) 0.0751(13) Uani 1 1 d . . .
H35A H 0.8318 0.7652 0.2585 0.113 Uiso 1 1 calc R . .
H35B H 0.7520 0.8030 0.2357 0.113 Uiso 1 1 calc R . .
H35C H 0.8292 0.7911 0.1795 0.113 Uiso 1 1 calc R . .
C19 C 0.8289(5) 0.29556(18) 0.5505(3) 0.0759(14) Uani 1 1 d . . .
H19A H 0.8641 0.3208 0.5784 0.091 Uiso 1 1 calc R . .
H19B H 0.7635 0.2967 0.5640 0.091 Uiso 1 1 calc R . .
C67 C 1.0936(3) 0.5113(2) 0.0827(3) 0.0799(16) Uani 1 1 d . . .
H67A H 1.0571 0.5258 0.0401 0.120 Uiso 1 1 calc R . .
H67B H 1.0625 0.4825 0.0969 0.120 Uiso 1 1 calc R . .
H67C H 1.1563 0.5037 0.0688 0.120 Uiso 1 1 calc R . .
C23 C 0.8337(5) 0.48311(18) 0.4708(3) 0.0876(18) Uani 1 1 d . . .
H23A H 0.7913 0.5059 0.4449 0.131 Uiso 1 1 calc R . .
H23B H 0.8968 0.4873 0.4551 0.131 Uiso 1 1 calc R . .
H23C H 0.8349 0.4879 0.5248 0.131 Uiso 1 1 calc R . .
C8 C 1.1182(3) 0.36767(18) 0.1211(3) 0.0733(13) Uani 1 1 d . . .
H8A H 1.1078 0.3979 0.0959 0.110 Uiso 1 1 calc R . .
H8B H 1.1482 0.3460 0.0883 0.110 Uiso 1 1 calc R . .
H8C H 1.1589 0.3722 0.1673 0.110 Uiso 1 1 calc R . .
C20 C 0.8711(4) 0.24876(18) 0.5747(3) 0.0801(15) Uani 1 1 d . . .
H20A H 0.8357 0.2235 0.5483 0.120 Uiso 1 1 calc R . .
H20B H 0.8685 0.2449 0.6286 0.120 Uiso 1 1 calc R . .
H20C H 0.9363 0.2476 0.5628 0.120 Uiso 1 1 calc R . .
C47 C 0.6745(5) 0.76979(18) 0.3840(4) 0.0879(17) Uani 1 1 d . . .
H47A H 0.6869 0.7788 0.4365 0.132 Uiso 1 1 calc R . .
H47B H 0.6127 0.7813 0.3648 0.132 Uiso 1 1 calc R . .
H47C H 0.7224 0.7835 0.3550 0.132 Uiso 1 1 calc R . .
C30 C 0.5018(3) 0.68261(16) 0.1159(3) 0.0612(10) Uani 1 1 d . . .
H30A H 0.4646 0.6893 0.1584 0.073 Uiso 1 1 calc R . .
H30B H 0.4994 0.6484 0.1067 0.073 Uiso 1 1 calc R . .
C31 C 0.4580(3) 0.70806(18) 0.0466(3) 0.0679(12) Uani 1 1 d . . .
H31A H 0.4655 0.7423 0.0540 0.081 Uiso 1 1 calc R . .
H31B H 0.4918 0.6991 0.0031 0.081 Uiso 1 1 calc R . .
C32 C 0.3549(4) 0.6968(2) 0.0300(3) 0.0781(14) Uani 1 1 d . . .
H32A H 0.3473 0.6633 0.0192 0.117 Uiso 1 1 calc R . .
H32B H 0.3294 0.7150 -0.0134 0.117 Uiso 1 1 calc R . .
H32C H 0.3213 0.7049 0.0734 0.117 Uiso 1 1 calc R . .
C43A C 0.7676(9) 0.5966(4) 0.5285(6) 0.073(3) Uani 0.65 1 d P B 1
H43A H 0.7032 0.5847 0.5311 0.088 Uiso 0.65 1 calc PR B 1
H43B H 0.8114 0.5722 0.5494 0.088 Uiso 0.65 1 calc PR B 1
C44B C 0.6979(15) 0.6239(9) 0.5652(10) 0.112(8) Uani 0.35 1 d P B 2
H44A H 0.6711 0.6545 0.5507 0.168 Uiso 0.35 1 calc PR B 2
H44B H 0.7067 0.6218 0.6198 0.168 Uiso 0.35 1 calc PR B 2
H44C H 0.6553 0.5990 0.5458 0.168 Uiso 0.35 1 calc PR B 2
C43B C 0.7905(16) 0.6183(9) 0.5335(13) 0.082(6) Uani 0.35 1 d P B 2
H43C H 0.8266 0.5937 0.5622 0.098 Uiso 0.35 1 calc PR B 2
H43D H 0.8258 0.6480 0.5408 0.098 Uiso 0.35 1 calc PR B 2
C44A C 0.7807(8) 0.6405(4) 0.5762(6) 0.088(3) Uani 0.65 1 d P B 1
H44D H 0.8452 0.6516 0.5760 0.132 Uiso 0.65 1 calc PR B 1
H44E H 0.7675 0.6333 0.6275 0.132 Uiso 0.65 1 calc PR B 1
H44F H 0.7377 0.6649 0.5559 0.132 Uiso 0.65 1 calc PR B 1

loop_
_atom_site_aniso_label
_atom_site_aniso_U_11
_atom_site_aniso_U_22
_atom_site_aniso_U_33
_atom_site_aniso_U_23
_atom_site_aniso_U_13
_atom_site_aniso_U_12
Sm1 0.04538(11) 0.04401(10) 0.04496(11) 0.00054(7) 0.00170(8) -0.00002(7)
Sm2 0.04544(11) 0.04444(11) 0.05270(12) -0.00415(8) 0.00389(8) 0.00138(7)
Fe1 0.0393(2) 0.0485(3) 0.0464(3) -0.0007(2) 0.0042(2) -0.0009(2)
Fe2 0.0400(3) 0.0464(3) 0.0544(3) 0.0001(2) 0.0051(2) -0.0005(2)
P10 0.0497(5) 0.0563(6) 0.0533(6) 0.0009(4) 0.0018(4) -0.0071(4)
P2 0.0497(5) 0.0562(6) 0.0501(6) -0.0063(4) 0.0075(4) 0.0004(4)
P6 0.0418(5) 0.0473(5) 0.0540(6) 0.0040(4) 0.0026(4) -0.0019(4)
P3 0.0517(5) 0.0586(6) 0.0481(6) 0.0050(4) 0.0066(4) -0.0028(4)
P5 0.0421(5) 0.0504(5) 0.0498(5) 0.0004(4) 0.0026(4) -0.0023(4)
P8 0.0515(5) 0.0472(5) 0.0862(8) 0.0026(5) 0.0203(5) 0.0039(4)
P1 0.0419(4) 0.0477(5) 0.0517(5) 0.0015(4) 0.0030(4) 0.0000(4)
P9 0.0487(5) 0.0622(6) 0.0765(8) 0.0202(6) -0.0004(5) 0.0011(5)
P4 0.0423(4) 0.0462(5) 0.0534(6) -0.0008(4) 0.0040(4) -0.0012(4)
P7 0.0454(5) 0.0536(5) 0.0557(6) -0.0015(4) 0.0061(4) -0.0044(4)
C60 0.0463(19) 0.049(2) 0.060(2) 0.0013(17) 0.0092(17) -0.0055(15)
C61 0.045(2) 0.070(3) 0.058(2) 0.008(2) 0.0125(18) 0.0016(18)
C12 0.054(2) 0.061(2) 0.054(2) -0.0011(18) 0.0111(18) 0.0011(18)
C51 0.0443(19) 0.063(2) 0.053(2) -0.0065(18) 0.0017(16) -0.0054(17)
C14 0.061(2) 0.057(2) 0.048(2) 0.0038(17) 0.0000(18) -0.0021(18)
C37 0.055(2) 0.060(2) 0.053(2) -0.0109(18) 0.0100(18) -0.0026(18)
C13 0.065(2) 0.051(2) 0.052(2) 0.0018(17) -0.0029(19) -0.0011(18)
C38 0.055(2) 0.061(2) 0.059(3) -0.0151(19) 0.0083(19) -0.0028(19)
C16 0.087(3) 0.050(2) 0.047(2) 0.0053(17) -0.003(2) -0.009(2)
C52 0.0402(18) 0.061(2) 0.055(2) 0.0026(18) 0.0004(16) -0.0029(16)
C3 0.050(2) 0.050(2) 0.058(2) -0.0033(17) 0.0080(17) -0.0035(16)
C49 0.0396(17) 0.062(2) 0.051(2) -0.0021(17) 0.0062(16) -0.0041(16)
C15 0.078(3) 0.055(2) 0.046(2) 0.0038(17) 0.0037(19) 0.005(2)
C53 0.0359(17) 0.053(2) 0.063(2) 0.0002(17) 0.0059(16) -0.0033(15)
C62 0.0433(19) 0.066(2) 0.065(3) -0.013(2) 0.0123(18) -0.0043(17)
C5 0.0434(18) 0.048(2) 0.058(2) -0.0051(17) 0.0059(16) 0.0018(15)
C17 0.063(2) 0.065(3) 0.057(3) 0.008(2) -0.002(2) -0.010(2)
C59 0.0408(18) 0.052(2) 0.056(2) 0.0005(17) 0.0055(16) -0.0031(15)
C63 0.0407(18) 0.049(2) 0.071(3) -0.0008(18) 0.0062(18) -0.0024(15)
C57 0.054(2) 0.083(3) 0.062(3) 0.016(2) -0.002(2) 0.000(2)
C50 0.0428(18) 0.052(2) 0.060(2) 0.0018(17) 0.0060(17) -0.0028(15)
C10 0.057(2) 0.047(2) 0.067(3) -0.0028(18) 0.0085(19) -0.0022(17)
C11 0.051(2) 0.058(2) 0.062(3) -0.0058(19) 0.0001(18) -0.0040(18)
C40 0.068(3) 0.058(2) 0.070(3) -0.013(2) 0.011(2) -0.003(2)
C2 0.048(2) 0.049(2) 0.059(2) -0.0019(17) 0.0058(17) -0.0014(16)
C41 0.059(2) 0.062(2) 0.061(3) -0.011(2) 0.005(2) -0.0099(19)
C4 0.047(2) 0.048(2) 0.058(2) -0.0025(17) 0.0058(17) 0.0008(16)
C39 0.057(2) 0.065(3) 0.073(3) -0.016(2) 0.007(2) 0.004(2)
C54 0.052(2) 0.079(3) 0.054(2) -0.002(2) 0.0097(18) -0.005(2)
C45 0.063(3) 0.079(3) 0.064(3) -0.010(2) 0.017(2) -0.012(2)
C6 0.051(2) 0.053(2) 0.064(3) -0.0007(18) 0.0087(18) -0.0028(17)
C28 0.051(2) 0.048(2) 0.072(3) 0.0002(19) -0.0016(19) -0.0011(17)
C64 0.052(2) 0.071(3) 0.063(3) 0.002(2) -0.0004(19) -0.007(2)
C9 0.052(2) 0.055(2) 0.069(3) 0.003(2) 0.0035(19) 0.0067(18)
C68 0.051(2) 0.050(2) 0.104(4) 0.000(2) 0.004(2) 0.0026(18)
C1 0.0480(19) 0.0474(19) 0.056(2) -0.0039(16) 0.0039(17) -0.0009(16)
C7 0.053(2) 0.055(2) 0.069(3) -0.0023(19) 0.0131(19) 0.0018(17)
C29 0.056(2) 0.046(2) 0.072(3) -0.0058(19) -0.003(2) 0.0024(17)
C24 0.069(3) 0.104(4) 0.069(3) 0.008(3) -0.014(2) -0.017(3)
C58 0.046(2) 0.054(2) 0.089(3) -0.005(2) 0.011(2) -0.0018(17)
C42 0.070(3) 0.074(3) 0.053(3) 0.000(2) -0.001(2) 0.004(2)
C21 0.072(3) 0.082(3) 0.062(3) 0.003(2) 0.010(2) -0.015(2)
C26 0.065(2) 0.0413(18) 0.057(2) 0.0037(17) 0.0022(19) 0.0022(17)
C65 0.062(3) 0.050(2) 0.088(3) -0.002(2) 0.007(2) -0.0090(19)
C55 0.053(2) 0.059(2) 0.082(3) 0.009(2) 0.010(2) -0.0060(19)
C22 0.102(4) 0.084(3) 0.056(3) 0.006(2) 0.022(3) 0.023(3)
C66 0.064(3) 0.109(4) 0.061(3) 0.021(3) 0.015(2) 0.001(3)
C46 0.064(3) 0.080(3) 0.099(4) -0.008(3) 0.019(3) 0.012(2)
C27 0.052(2) 0.054(2) 0.061(2) 0.0068(18) 0.0010(18) 0.0030(17)
C56 0.059(2) 0.074(3) 0.071(3) -0.018(2) 0.004(2) -0.013(2)
C33 0.078(3) 0.053(2) 0.051(2) 0.0052(18) 0.005(2) 0.005(2)
C36 0.068(3) 0.056(3) 0.100(4) -0.014(3) -0.003(3) 0.009(2)
C34 0.063(3) 0.064(3) 0.076(3) 0.015(2) 0.011(2) 0.003(2)
C18 0.086(3) 0.059(2) 0.054(3) 0.0065(19) -0.005(2) 0.005(2)
C25 0.051(2) 0.0432(19) 0.067(3) 0.0031(17) 0.0024(18) 0.0009(16)
C48 0.069(3) 0.083(3) 0.074(3) -0.012(3) 0.002(2) -0.022(3)
C35 0.064(3) 0.062(3) 0.098(4) -0.003(3) -0.004(3) -0.008(2)
C19 0.108(4) 0.062(3) 0.055(3) 0.010(2) -0.004(3) 0.004(3)
C67 0.057(3) 0.100(4) 0.085(4) -0.039(3) 0.015(2) -0.004(2)
C23 0.147(5) 0.058(3) 0.054(3) 0.004(2) -0.010(3) -0.023(3)
C8 0.060(3) 0.067(3) 0.096(4) -0.002(3) 0.028(3) 0.002(2)
C20 0.093(4) 0.062(3) 0.081(4) 0.017(3) -0.017(3) -0.006(3)
C47 0.111(4) 0.052(3) 0.101(4) -0.025(3) 0.013(3) -0.002(3)
C30 0.057(2) 0.056(2) 0.069(3) -0.001(2) -0.005(2) 0.0010(18)
C31 0.063(3) 0.064(3) 0.074(3) 0.001(2) -0.008(2) 0.008(2)
C32 0.065(3) 0.087(4) 0.079(3) -0.016(3) -0.011(2) 0.015(3)
C43A 0.087(7) 0.082(7) 0.050(5) -0.007(5) 0.009(5) -0.003(5)
C44B 0.115(14) 0.17(2) 0.053(9) -0.013(11) 0.021(9) -0.063(15)
C43B 0.086(13) 0.098(17) 0.059(11) 0.015(13) -0.016(9) -0.018(12)
C44A 0.117(8) 0.094(6) 0.054(5) -0.014(5) 0.009(5) -0.014(6)

loop_
_atom_type_symbol
_atom_type_description
_atom_type_scat_dispersion_real
_atom_type_scat_dispersion_imag
_atom_type_scat_source
C C 0.0033 0.0016 'International Tables Vol C Tables 4.2.6.8 and 6.1.1.4'
H H 0.0000 0.0000 'International Tables Vol C Tables 4.2.6.8 and 6.1.1.4'
Fe Fe 0.3463 0.8444 'International Tables Vol C Tables 4.2.6.8 and 6.1.1.4'
P P 0.1023 0.0942 'International Tables Vol C Tables 4.2.6.8 and 6.1.1.4'
Sm Sm -0.1638 3.4418 'International Tables Vol C Tables 4.2.6.8 and 6.1.1.4'

loop_
_geom_angle_atom_site_label_1
_geom_angle_atom_site_label_2
_geom_angle_atom_site_label_3
_geom_angle
C17 Sm1 C14 50.04(13)
C17 Sm1 C13 30.46(13)
C14 Sm1 C13 30.37(13)
C17 Sm1 C3 109.37(14)
C14 Sm1 C3 94.34(13)
C13 Sm1 C3 85.94(13)
C17 Sm1 C4 139.92(14)
C14 Sm1 C4 112.97(13)
C13 Sm1 C4 114.37(13)
C3 Sm1 C4 30.55(13)
C17 Sm1 C1 112.94(14)
C14 Sm1 C1 136.92(13)
C13 Sm1 C1 112.41(13)
C3 Sm1 C1 50.05(12)
C4 Sm1 C1 50.14(12)
C17 Sm1 C2 95.97(14)
C14 Sm1 C2 106.77(13)
C13 Sm1 C2 85.06(13)
C3 Sm1 C2 30.24(12)
C4 Sm1 C2 50.13(12)
C1 Sm1 C2 30.22(12)
C17 Sm1 C5 142.94(14)
C14 Sm1 C5 142.75(13)
C13 Sm1 C5 133.69(13)
C3 Sm1 C5 50.27(12)
C4 Sm1 C5 30.50(11)
C1 Sm1 C5 30.24(12)
C2 Sm1 C5 50.00(12)
C17 Sm1 C15 49.83(15)
C14 Sm1 C15 30.33(13)
C13 Sm1 C15 50.10(13)
C3 Sm1 C15 124.31(13)
C4 Sm1 C15 136.53(13)
C1 Sm1 C15 161.73(13)
C2 Sm1 C15 134.72(13)
C5 Sm1 C15 164.78(13)
C17 Sm1 C16 30.15(15)
C14 Sm1 C16 49.81(13)
C13 Sm1 C16 50.01(13)
C3 Sm1 C16 135.91(13)
C4 Sm1 C16 162.54(13)
C1 Sm1 C16 137.75(14)
C2 Sm1 C16 126.06(14)
C5 Sm1 C16 164.97(13)
C15 Sm1 C16 29.97(15)
C17 Sm1 P1 128.29(11)
C14 Sm1 P1 96.96(10)
C13 Sm1 P1 127.05(10)
C3 Sm1 P1 112.03(9)
C4 Sm1 P1 85.26(9)
C1 Sm1 P1 117.07(9)
C2 Sm1 P1 134.68(9)
C5 Sm1 P1 88.32(9)
C15 Sm1 P1 81.15(10)
C16 Sm1 P1 98.80(11)
C17 Sm1 P6 97.96(10)
C14 Sm1 P6 127.43(10)
C13 Sm1 P6 127.91(10)
C3 Sm1 P6 138.16(9)
C4 Sm1 P6 116.05(9)
C1 Sm1 P6 90.57(9)
C2 Sm1 P6 118.53(9)
C5 Sm1 P6 89.04(9)
C15 Sm1 P6 97.51(10)
C16 Sm1 P6 81.14(9)
P1 Sm1 P6 69.81(3)
C25 Sm2 C28 50.11(13)
C25 Sm2 C29 30.55(12)
C28 Sm2 C29 30.36(13)
C25 Sm2 C41 135.66(14)
C28 Sm2 C41 98.74(14)
C29 Sm2 C41 106.13(14)
C25 Sm2 C38 124.87(13)
C28 Sm2 C38 133.37(14)
C29 Sm2 C38 116.36(14)
C41 Sm2 C38 49.66(13)
C25 Sm2 C39 102.25(14)
C28 Sm2 C39 104.53(15)
C29 Sm2 C39 86.93(15)
C41 Sm2 C39 49.78(14)
C38 Sm2 C39 30.00(14)
C25 Sm2 C37 151.86(13)
C28 Sm2 C37 128.95(13)
C29 Sm2 C37 130.54(13)
C41 Sm2 C37 30.23(13)
C38 Sm2 C37 29.94(13)
C39 Sm2 C37 49.62(14)
C25 Sm2 C40 107.89(14)
C28 Sm2 C40 85.64(14)
C29 Sm2 C40 81.33(15)
C41 Sm2 C40 29.77(15)
C38 Sm2 C40 49.39(14)
C39 Sm2 C40 30.19(14)
C37 Sm2 C40 49.34(14)
C25 Sm2 C27 49.60(12)
C28 Sm2 C27 30.29(13)
C29 Sm2 C27 49.90(13)
C41 Sm2 C27 120.71(13)
C38 Sm2 C27 163.65(13)
C39 Sm2 C27 134.20(14)
C37 Sm2 C27 147.85(13)
C40 Sm2 C27 115.04(14)
C25 Sm2 C26 30.17(12)
C28 Sm2 C26 49.66(13)
C29 Sm2 C26 49.94(13)
C41 Sm2 C26 148.17(13)
C38 Sm2 C26 152.80(13)
C39 Sm2 C26 132.27(14)
C37 Sm2 C26 177.22(13)
C40 Sm2 C26 130.77(14)
C27 Sm2 C26 29.59(13)
C25 Sm2 P8 126.49(9)
C28 Sm2 P8 103.38(9)
C29 Sm2 P8 132.28(10)
C41 Sm2 P8 86.77(11)
C38 Sm2 P8 107.00(10)
C39 Sm2 P8 131.00(11)
C37 Sm2 P8 81.59(10)
C40 Sm2 P8 115.86(11)
C27 Sm2 P8 83.68(9)
C26 Sm2 P8 96.32(10)
C25 Sm2 P4 91.48(9)
C28 Sm2 P4 137.97(10)
C29 Sm2 P4 120.28(10)
C41 Sm2 P4 122.98(10)
C38 Sm2 P4 79.50(9)
C39 Sm2 P4 99.42(10)
C37 Sm2 P4 92.80(9)
C40 Sm2 P4 127.79(10)
C27 Sm2 P4 114.32(10)
C26 Sm2 P4 88.85(9)
P8 Sm2 P4 85.33(3)
C50 Fe1 C49 40.31(16)
C50 Fe1 C53 67.10(15)
C49 Fe1 C53 40.18(16)
C50 Fe1 C52 66.83(16)
C49 Fe1 C52 67.25(16)
C53 Fe1 C52 39.67(16)
C50 Fe1 C51 39.70(17)
C49 Fe1 C51 67.08(16)
C53 Fe1 C51 66.43(16)
C52 Fe1 C51 39.42(17)
C50 Fe1 P1 95.68(12)
C49 Fe1 P1 109.48(12)
C53 Fe1 P1 147.96(12)
C52 Fe1 P1 157.15(12)
C51 Fe1 P1 117.80(13)
C50 Fe1 P2 108.72(12)
C49 Fe1 P2 147.86(12)
C53 Fe1 P2 153.89(13)
C52 Fe1 P2 114.29(12)
C51 Fe1 P2 93.57(12)
P1 Fe1 P2 55.70(4)
C50 Fe1 P4 155.63(12)
C49 Fe1 P4 116.96(12)
C53 Fe1 P4 100.72(11)
C52 Fe1 P4 117.99(12)
C51 Fe1 P4 156.02(13)
P1 Fe1 P4 84.11(4)
P2 Fe1 P4 91.34(4)
C50 Fe1 P3 149.43(13)
C49 Fe1 P3 156.21(13)
C53 Fe1 P3 116.34(12)
C52 Fe1 P3 96.09(12)
C51 Fe1 P3 111.34(12)
P1 Fe1 P3 92.43(4)
P2 Fe1 P3 53.66(4)
P4 Fe1 P3 54.57(4)
C63 Fe2 C59 40.52(16)
C63 Fe2 C62 40.76(18)
C59 Fe2 C62 67.14(17)
C63 Fe2 C60 67.57(16)
C59 Fe2 C60 39.50(16)
C62 Fe2 C60 66.50(16)
C63 Fe2 C61 67.43(17)
C59 Fe2 C61 66.25(17)
C62 Fe2 C61 39.38(18)
C60 Fe2 C61 39.26(17)
C63 Fe2 P7 104.32(13)
C59 Fe2 P7 93.41(12)
C62 Fe2 P7 143.12(14)
C60 Fe2 P7 118.15(12)
C61 Fe2 P7 157.21(14)
C63 Fe2 P8 151.41(14)
C59 Fe2 P8 114.43(12)
C62 Fe2 P8 159.96(14)
C60 Fe2 P8 101.40(12)
C61 Fe2 P8 121.37(13)
P7 Fe2 P8 56.21(5)
C63 Fe2 P9 152.44(13)
C59 Fe2 P9 158.38(12)
C62 Fe2 P9 114.56(14)
C60 Fe2 P9 119.72(12)
C61 Fe2 P9 100.77(13)
P7 Fe2 P9 95.12(5)
P8 Fe2 P9 56.12(5)
C63 Fe2 P10 107.38(12)
C59 Fe2 P10 146.32(12)
C62 Fe2 P10 94.59(12)
C60 Fe2 P10 156.85(12)
C61 Fe2 P10 117.59(14)
P7 Fe2 P10 84.97(4)
P8 Fe2 P10 92.53(5)
P9 Fe2 P10 54.50(5)
P9 P10 P6 104.09(7)
P9 P10 Fe2 62.43(5)
P6 P10 Fe2 91.11(5)
P3 P2 P1 103.65(6)
P3 P2 Fe1 63.72(4)
P1 P2 Fe1 61.64(4)
P7 P6 P10 90.89(6)
P7 P6 P5 107.01(6)
P10 P6 P5 119.17(7)
P7 P6 Sm1 136.49(5)
P10 P6 Sm1 123.17(5)
P5 P6 Sm1 80.99(4)
P2 P3 P4 103.18(6)
P2 P3 Fe1 62.63(4)
P4 P3 Fe1 62.49(4)
P1 P5 P4 91.72(6)
P1 P5 P6 105.75(6)
P4 P5 P6 120.76(6)
P7 P8 P9 103.13(7)
P7 P8 Fe2 61.46(4)
P9 P8 Fe2 62.23(5)
P7 P8 Sm2 129.60(5)
P9 P8 Sm2 93.59(6)
Fe2 P8 Sm2 155.82(6)
P5 P1 P2 108.41(6)
P5 P1 Fe1 90.67(5)
P2 P1 Fe1 62.67(5)
P5 P1 Sm1 83.65(4)
P2 P1 Sm1 117.24(5)
Fe1 P1 Sm1 173.96(4)
P10 P9 P8 102.24(7)
P10 P9 Fe2 63.07(4)
P8 P9 Fe2 61.65(5)
P3 P4 P5 109.13(6)
P3 P4 Fe1 62.93(5)
P5 P4 Fe1 89.41(5)
P3 P4 Sm2 122.66(5)
P5 P4 Sm2 106.53(5)
Fe1 P4 Sm2 158.06(4)
P8 P7 P6 101.66(7)
P8 P7 Fe2 62.33(5)
P6 P7 Fe2 92.50(5)
C59 C60 C61 108.1(4)
C59 C60 C65 125.6(4)
C61 C60 C65 126.2(4)
C59 C60 Fe2 69.1(2)
C61 C60 Fe2 70.9(2)
C65 C60 Fe2 128.9(3)
C62 C61 C60 108.1(4)
C62 C61 C66 126.5(5)
C60 C61 C66 125.3(5)
C62 C61 Fe2 68.8(2)
C60 C61 Fe2 69.9(2)
C66 C61 Fe2 129.1(3)
C50 C51 C52 107.6(4)
C50 C51 C56 126.3(4)
C52 C51 C56 126.0(4)
C50 C51 Fe1 68.0(2)
C52 C51 Fe1 69.9(2)
C56 C51 Fe1 130.0(3)
C13 C14 C15 108.6(4)
C13 C14 C21 126.7(4)
C15 C14 C21 124.4(4)
C13 C14 Sm1 75.2(2)
C15 C14 Sm1 76.2(2)
C21 C14 Sm1 120.2(3)
C38 C37 C41 107.6(4)
C38 C37 C42 125.1(4)
C41 C37 C42 125.9(4)
C38 C37 Sm2 74.7(3)
C41 C37 Sm2 74.1(3)
C42 C37 Sm2 127.7(3)
C14 C13 C17 107.1(4)
C14 C13 C18 125.7(4)
C17 C13 C18 124.9(4)
C14 C13 Sm1 74.5(2)
C17 C13 Sm1 74.3(3)
C18 C13 Sm1 130.4(3)
C37 C38 C39 108.6(4)
C37 C38 C45 125.8(4)
C39 C38 C45 124.7(4)
C37 C38 Sm2 75.3(3)
C39 C38 Sm2 75.1(3)
C45 C38 Sm2 124.5(3)
C17 C16 C15 108.0(4)
C17 C16 C23 125.5(5)
C15 C16 C23 125.5(5)
C17 C16 Sm1 73.4(3)
C15 C16 Sm1 75.0(3)
C23 C16 Sm1 126.2(3)
C51 C52 C53 108.0(4)
C51 C52 C57 126.0(4)
C53 C52 C57 125.7(4)
C51 C52 Fe1 70.7(2)
C53 C52 Fe1 69.6(2)
C57 C52 Fe1 130.3(3)
C2 C3 C4 108.0(4)
C2 C3 C10 127.7(4)
C4 C3 C10 123.4(4)
C2 C3 Sm1 75.2(2)
C4 C3 Sm1 74.9(2)
C10 C3 Sm1 124.2(3)
C50 C49 C53 107.3(4)
C50 C49 C54 125.4(4)
C53 C49 C54 126.9(4)
C50 C49 Fe1 69.7(2)
C53 C49 Fe1 70.9(2)
C54 C49 Fe1 130.5(3)
C16 C15 C14 107.6(4)
C16 C15 C22 127.3(5)
C14 C15 C22 124.5(5)
C16 C15 Sm1 75.0(3)
C14 C15 Sm1 73.5(2)
C22 C15 Sm1 124.3(3)
C52 C53 C49 108.2(4)
C52 C53 C58 123.9(4)
C49 C53 C58 127.8(4)
C52 C53 Fe1 70.8(2)
C49 C53 Fe1 68.9(2)
C58 C53 Fe1 128.9(3)
C61 C62 C63 108.4(4)
C61 C62 C67 126.4(5)
C63 C62 C67 125.2(5)
C61 C62 Fe2 71.8(2)
C63 C62 Fe2 68.4(2)
C67 C62 Fe2 128.0(3)
C1 C5 C4 107.4(4)
C1 C5 C12 125.2(4)
C4 C5 C12 126.5(4)
C1 C5 Sm1 74.2(2)
C4 C5 Sm1 73.9(2)
C12 C5 Sm1 125.9(3)
C16 C17 C13 108.6(4)
C16 C17 C24 124.7(5)
C13 C17 C24 126.4(5)
C16 C17 Sm1 76.4(3)
C13 C17 Sm1 75.2(3)
C24 C17 Sm1 119.0(3)
C60 C59 C63 108.8(4)
C60 C59 C64 125.3(4)
C63 C59 C64 125.9(4)
C60 C59 Fe2 71.4(2)
C63 C59 Fe2 68.7(2)
C64 C59 Fe2 127.9(3)
C59 C63 C62 106.6(4)
C59 C63 C68 126.7(4)
C62 C63 C68 126.5(4)
C59 C63 Fe2 70.8(2)
C62 C63 Fe2 70.8(2)
C68 C63 Fe2 126.6(3)
C51 C50 C49 108.8(4)
C51 C50 C55 124.4(4)
C49 C50 C55 126.5(4)
C51 C50 Fe1 72.2(2)
C49 C50 Fe1 70.0(2)
C55 C50 Fe1 128.4(3)
C41 C40 C39 108.0(4)
C41 C40 C47 123.9(5)
C39 C40 C47 125.9(5)
C41 C40 Sm2 73.6(3)
C39 C40 Sm2 74.1(3)
C47 C40 Sm2 131.4(4)
C3 C2 C1 108.2(4)
C3 C2 C9 126.7(4)
C1 C2 C9 124.1(4)
C3 C2 Sm1 74.5(2)
C1 C2 Sm1 74.8(2)
C9 C2 Sm1 125.3(3)
C40 C41 C37 108.3(4)
C40 C41 C48 125.3(4)
C37 C41 C48 125.8(5)
C40 C41 Sm2 76.6(3)
C37 C41 Sm2 75.7(3)
C48 C41 Sm2 120.6(3)
C3 C4 C5 107.8(3)
C3 C4 C11 124.5(4)
C5 C4 C11 127.4(4)
C3 C4 Sm1 74.6(2)
C5 C4 Sm1 75.6(2)
C11 C4 Sm1 120.7(3)
C38 C39 C40 107.4(4)
C38 C39 C46 124.4(5)
C40 C39 C46 127.4(5)
C38 C39 Sm2 74.9(2)
C40 C39 Sm2 75.7(3)
C46 C39 Sm2 123.2(4)
C1 C6 C7 111.9(3)
C29 C28 C27 108.3(4)
C29 C28 C35 127.4(4)
C27 C28 C35 123.8(4)
C29 C28 Sm2 74.8(3)
C27 C28 Sm2 77.1(2)
C35 C28 Sm2 120.9(3)
C2 C1 C5 108.5(3)
C2 C1 C6 125.9(4)
C5 C1 C6 125.1(4)
C2 C1 Sm1 75.0(2)
C5 C1 Sm1 75.5(2)
C6 C1 Sm1 122.5(3)
C8 C7 C6 112.8(4)
C28 C29 C25 107.4(4)
C28 C29 C36 126.2(4)
C25 C29 C36 124.8(4)
C28 C29 Sm2 74.8(3)
C25 C29 Sm2 74.6(2)
C36 C29 Sm2 127.6(4)
C37 C42 C43A 115.8(6)
C37 C42 C43B 105.2(10)
C27 C26 C25 107.8(4)
C27 C26 C33 127.2(4)
C25 C26 C33 124.1(4)
C27 C26 Sm2 75.0(3)
C25 C26 Sm2 72.3(2)
C33 C26 Sm2 126.7(3)
C26 C27 C28 108.0(4)
C26 C27 C34 127.7(4)
C28 C27 C34 123.5(4)
C26 C27 Sm2 75.4(2)
C28 C27 Sm2 72.6(2)
C34 C27 Sm2 126.2(3)
C13 C18 C19 112.1(4)
C29 C25 C26 108.4(4)
C29 C25 C30 125.1(4)
C26 C25 C30 126.0(4)
C29 C25 Sm2 74.9(3)
C26 C25 Sm2 77.5(2)
C30 C25 Sm2 120.6(3)
C20 C19 C18 113.4(5)
C25 C30 C31 112.7(4)
C32 C31 C30 112.5(4)
C44A C43A C42 113.2(9)
C44B C43B C42 114.8(15)

loop_
_geom_bond_atom_site_label_1
_geom_bond_atom_site_label_2
_geom_bond_distance
Sm1 C17 2.692(5)
Sm1 C14 2.695(4)
Sm1 C13 2.704(4)
Sm1 C3 2.704(4)
Sm1 C4 2.708(4)
Sm1 C1 2.712(4)
Sm1 C2 2.713(4)
Sm1 C5 2.728(4)
Sm1 C15 2.730(4)
Sm1 C16 2.731(5)
Sm1 P1 2.9960(12)
Sm1 P6 3.0851(11)
Sm2 C25 2.705(4)
Sm2 C28 2.708(4)
Sm2 C29 2.708(4)
Sm2 C41 2.712(5)
Sm2 C38 2.726(5)
Sm2 C39 2.730(5)
Sm2 C37 2.734(5)
Sm2 C40 2.750(5)
Sm2 C27 2.767(4)
Sm2 C26 2.772(4)
Sm2 P8 2.9613(12)
Sm2 P4 3.1031(11)
Fe1 C50 2.069(4)
Fe1 C49 2.072(4)
Fe1 C53 2.098(4)
Fe1 C52 2.114(4)
Fe1 C51 2.124(4)
Fe1 P1 2.3094(12)
Fe1 P2 2.3314(12)
Fe1 P4 2.3446(12)
Fe1 P3 2.3539(13)
Fe2 C63 2.058(4)
Fe2 C59 2.086(4)
Fe2 C62 2.091(4)
Fe2 C60 2.117(4)
Fe2 C61 2.130(4)
Fe2 P7 2.2829(13)
Fe2 P8 2.3016(13)
Fe2 P9 2.3139(14)
Fe2 P10 2.3274(13)
P10 P9 2.1253(17)
P10 P6 2.1886(16)
P2 P3 2.1146(16)
P2 P1 2.1680(16)
P6 P7 2.1815(15)
P6 P5 2.1998(14)
P3 P4 2.1539(16)
P5 P1 2.1654(15)
P5 P4 2.1787(15)
P8 P7 2.1597(17)
P8 P9 2.171(2)
C60 C59 1.421(6)
C60 C61 1.427(6)
C60 C65 1.504(6)
C61 C62 1.422(6)
C61 C66 1.493(7)
C12 C5 1.499(6)
C51 C50 1.425(6)
C51 C52 1.429(6)
C51 C56 1.490(6)
C14 C13 1.414(6)
C14 C15 1.420(6)
C14 C21 1.501(6)
C37 C38 1.411(6)
C37 C41 1.420(6)
C37 C42 1.503(7)
C13 C17 1.418(6)
C13 C18 1.512(6)
C38 C39 1.412(7)
C38 C45 1.512(6)
C16 C17 1.411(7)
C16 C15 1.412(7)
C16 C23 1.501(6)
C52 C53 1.430(6)
C52 C57 1.501(6)
C3 C2 1.413(6)
C3 C4 1.426(6)
C3 C10 1.509(6)
C49 C50 1.427(6)
C49 C53 1.433(6)
C49 C54 1.490(6)
C15 C22 1.509(7)
C53 C58 1.492(6)
C62 C63 1.445(7)
C62 C67 1.501(6)
C5 C1 1.419(6)
C5 C4 1.430(5)
C17 C24 1.499(7)
C59 C63 1.435(6)
C59 C64 1.501(6)
C63 C68 1.494(6)
C50 C55 1.495(6)
C11 C4 1.508(6)
C40 C41 1.404(7)
C40 C39 1.427(7)
C40 C47 1.504(7)
C2 C1 1.414(6)
C2 C9 1.511(6)
C41 C48 1.517(6)
C39 C46 1.511(7)
C6 C1 1.510(5)
C6 C7 1.538(6)
C28 C29 1.418(6)
C28 C27 1.432(6)
C28 C35 1.509(6)
C7 C8 1.528(6)
C29 C25 1.426(6)
C29 C36 1.506(6)
C42 C43A 1.529(12)
C42 C43B 1.60(2)
C26 C27 1.414(6)
C26 C25 1.427(6)
C26 C33 1.499(6)
C27 C34 1.498(6)
C18 C19 1.515(7)
C25 C30 1.505(6)
C19 C20 1.515(7)
C30 C31 1.530(7)
C31 C32 1.519(7)
C43A C44A 1.522(13)
C44B C43B 1.50(3)
